data_1506625
loop_
_publ_author_name
'Andrus, Merritt B.'
'Liu, Jing'
'Ye, Zhifeng'
'Cannon, John F.'

_publ_section_title
;
 Asymmetric glycolate aldol reactions using cinchonium phase-transfer
 catalysts.
;
_journal_issue 18
_journal_name_full 'Organic letters'
_journal_page_first 3861
_journal_page_last 3864
_journal_paper_doi 10.1021/ol051096a
_journal_volume 7
_journal_year 2005
_chemical_absolute_configuration ad
_chemical_formula_moiety 'C32 H30 O6'
_chemical_formula_sum 'C32 H30 O6'
_chemical_formula_weight 510.56
_chemical_name_systematic
;
 ?
;
_space_group_IT_number 19
_symmetry_cell_setting orthorhombic
_symmetry_space_group_name_Hall 'P 2ac 2ab'
_symmetry_space_group_name_H-M 'P 21 21 21'
_atom_sites_solution_hydrogens geom
_atom_sites_solution_primary direct
_atom_sites_solution_secondary difmap
_audit_creation_method SHELXL-97
_cell_angle_alpha 90.00
_cell_angle_beta 90.00
_cell_angle_gamma 90.00
_cell_formula_units_Z 4
_cell_length_a 8.8004(3)
_cell_length_b 12.0028(4)
_cell_length_c 26.0589(8)
_cell_measurement_reflns_used 4667
_cell_measurement_temperature 296(2)
_cell_measurement_theta_max 68.20
_cell_measurement_theta_min 5.31
_cell_volume 2752.59(16)
_computing_cell_refinement 'Bruker SMART'
_computing_data_collection 'Bruker SMART'
_computing_data_reduction 'Bruker SAINT'
_computing_molecular_graphics 'Bruker SHELXTL'
_computing_publication_material 'Bruker SHELXTL'
_computing_structure_refinement 'SHELXL-97 (Sheldrick, 1997)'
_computing_structure_solution 'SHELXS-97 (Sheldrick, 1990)'
_diffrn_ambient_temperature 296(2)
_diffrn_measured_fraction_theta_full 0.968
_diffrn_measured_fraction_theta_max 0.968
_diffrn_measurement_device_type 'Bruker Nonius Apex II CCD area detector'
_diffrn_measurement_method 'phi and omega scans'
_diffrn_radiation_monochromator 'Montel 200 mirrors'
_diffrn_radiation_source 'Bruker Nonius FR591 rotating anode'
_diffrn_radiation_type CuK\a
_diffrn_radiation_wavelength 1.54178
_diffrn_reflns_av_R_equivalents 0.0181
_diffrn_reflns_av_sigmaI/netI 0.0253
_diffrn_reflns_limit_h_max 10
_diffrn_reflns_limit_h_min -8
_diffrn_reflns_limit_k_max 14
_diffrn_reflns_limit_k_min -14
_diffrn_reflns_limit_l_max 28
_diffrn_reflns_limit_l_min -31
_diffrn_reflns_number 10657
_diffrn_reflns_theta_full 69.20
_diffrn_reflns_theta_max 69.20
_diffrn_reflns_theta_min 5.31
_exptl_absorpt_coefficient_mu 0.686
_exptl_absorpt_correction_T_max 0.8982
_exptl_absorpt_correction_T_min 0.7806
_exptl_absorpt_correction_type multi-scan
_exptl_absorpt_process_details '(SADABS; Sheldrick, 2003)'
_exptl_crystal_colour colorless
_exptl_crystal_density_diffrn 1.232
_exptl_crystal_density_method 'not measured'
_exptl_crystal_description BLOCK
_exptl_crystal_F_000 1080
_exptl_crystal_size_max 0.38
_exptl_crystal_size_mid 0.26
_exptl_crystal_size_min 0.16
_refine_diff_density_max 0.177
_refine_diff_density_min -0.171
_refine_diff_density_rms 0.036
_refine_ls_abs_structure_details 'Flack H D (1983), 1771 Friedel pairs'
_refine_ls_abs_structure_Flack 0.1(2)
_refine_ls_extinction_method none
_refine_ls_goodness_of_fit_ref 1.281
_refine_ls_hydrogen_treatment constr
_refine_ls_matrix_type full
_refine_ls_number_parameters 346
_refine_ls_number_reflns 4602
_refine_ls_number_restraints 0
_refine_ls_restrained_S_all 1.281
_refine_ls_R_factor_all 0.0624
_refine_ls_R_factor_gt 0.0323
_refine_ls_shift/su_max 0.001
_refine_ls_shift/su_mean 0.000
_refine_ls_structure_factor_coef Fsqd
_refine_ls_weighting_details 'calc w=1/[\s^2^(Fo^2^)+(0.0500P)^2^+0.1934P] where P=(Fo^2^+2Fc^2^)/3'
_refine_ls_weighting_scheme calc
_refine_ls_wR_factor_gt 0.0823
_refine_ls_wR_factor_ref 0.1160
_reflns_number_gt 3453
_reflns_number_total 4602
_reflns_threshold_expression >2sigma(I)
_cod_data_source_file ol051096asi20050512_053955.cif
_cod_data_source_block JL1R
_cod_depositor_comments
;
The following automatic conversions were performed:

'_symmetry_cell_setting' value 'Orthorhombic' changed to
'orthorhombic' according to
/home/saulius/struct/CIF-dictionaries/cif_core.dic dictionary named
'cif_core.dic' version 2.4.1 from 2010-06-29.

Automatic conversion script
Id: cif_fix_values 1715 2011-07-08 13:25:40Z adriana 
;
_cod_original_sg_symbol_H-M P2(1)2(1)2(1)
_cod_database_code 1506625

loop_
_symmetry_equiv_pos_as_xyz
'x, y, z'
'-x+1/2, -y, z+1/2'
'-x, y+1/2, -z+1/2'
'x+1/2, -y+1/2, -z'

loop_
_atom_site_label
_atom_site_type_symbol
_atom_site_fract_x
_atom_site_fract_y
_atom_site_fract_z
_atom_site_U_iso_or_equiv
_atom_site_adp_type
_atom_site_occupancy
_atom_site_symmetry_multiplicity
_atom_site_calc_flag
_atom_site_refinement_flags
C1 C 0.3780(2) 0.55215(19) 0.12549(8) 0.0573(5) Uani 1 1 d .
H1 H 0.4457 0.4874 0.1272 0.069 Uiso 1 1 calc R
C2 C 0.4415(3) 0.64457(19) 0.15930(9) 0.0605(5) Uani 1 1 d .
C3 C 0.5888(2) 0.70071(19) 0.14635(8) 0.0591(5) Uani 1 1 d .
C4 C 0.6015(3) 0.8112(2) 0.16132(9) 0.0646(6) Uani 1 1 d .
H4 H 0.5197 0.8455 0.1775 0.077 Uiso 1 1 calc R
C5 C 0.7324(3) 0.8717(2) 0.15276(10) 0.0736(6) Uani 1 1 d .
C6 C 0.8527(3) 0.8203(3) 0.12958(12) 0.0865(8) Uani 1 1 d .
H6 H 0.9419 0.8600 0.1240 0.104 Uiso 1 1 calc R
C7 C 0.8441(3) 0.7107(3) 0.11439(11) 0.0823(8) Uani 1 1 d .
H7 H 0.9274 0.6772 0.0988 0.099 Uiso 1 1 calc R
C8 C 0.7127(3) 0.6499(2) 0.12213(9) 0.0666(6) Uani 1 1 d .
C9 C 0.8594(4) 1.0467(3) 0.15761(15) 0.1109(11) Uani 1 1 d .
H9A H 0.9465 1.0182 0.1755 0.166 Uiso 1 1 calc R
H9B H 0.8408 1.1221 0.1682 0.166 Uiso 1 1 calc R
H9C H 0.8781 1.0450 0.1213 0.166 Uiso 1 1 calc R
C10 C 0.8248(3) 0.4808(3) 0.09106(14) 0.1107(12) Uani 1 1 d .
H10A H 0.8540 0.5072 0.0577 0.166 Uiso 1 1 calc R
H10B H 0.8007 0.4029 0.0891 0.166 Uiso 1 1 calc R
H10C H 0.9071 0.4917 0.1147 0.166 Uiso 1 1 calc R
C11 C 0.2319(3) 0.44489(18) 0.18470(8) 0.0573(5) Uani 1 1 d .
H11 H 0.3028 0.4737 0.2105 0.069 Uiso 1 1 calc R
C12 C 0.0726(3) 0.44801(19) 0.20699(8) 0.0602(5) Uani 1 1 d .
C13 C 0.0011(3) 0.5497(2) 0.21337(9) 0.0682(6) Uani 1 1 d .
H13 H 0.0506 0.6147 0.2035 0.082 Uiso 1 1 calc R
C14 C -0.1437(3) 0.5559(2) 0.23438(11) 0.0782(7) Uani 1 1 d .
H14 H -0.1912 0.6246 0.2381 0.094 Uiso 1 1 calc R
C15 C -0.2161(3) 0.4605(3) 0.24957(12) 0.0920(9) Uani 1 1 d .
H15 H -0.3131 0.4644 0.2636 0.110 Uiso 1 1 calc R
C16 C -0.1459(4) 0.3598(3) 0.24415(14) 0.1025(10) Uani 1 1 d .
H16 H -0.1952 0.2951 0.2546 0.123 Uiso 1 1 calc R
C17 C -0.0014(3) 0.3535(2) 0.22302(11) 0.0848(8) Uani 1 1 d .
H17 H 0.0459 0.2846 0.2197 0.102 Uiso 1 1 calc R
C18 C 0.2848(3) 0.33124(19) 0.16832(9) 0.0612(6) Uani 1 1 d .
C19 C 0.4018(3) 0.2784(2) 0.19395(10) 0.0732(6) Uani 1 1 d .
H19 H 0.4484 0.3138 0.2215 0.088 Uiso 1 1 calc R
C20 C 0.4508(4) 0.1736(3) 0.17930(13) 0.0932(9) Uani 1 1 d .
H20 H 0.5299 0.1392 0.1969 0.112 Uiso 1 1 calc R
C21 C 0.3830(5) 0.1209(3) 0.13913(13) 0.0994(10) Uani 1 1 d .
H21 H 0.4157 0.0503 0.1294 0.119 Uiso 1 1 calc R
C22 C 0.2668(5) 0.1713(2) 0.11291(13) 0.1009(10) Uani 1 1 d .
H22 H 0.2205 0.1349 0.0856 0.121 Uiso 1 1 calc R
C23 C 0.2188(4) 0.2768(2) 0.12729(10) 0.0826(8) Uani 1 1 d .
H23 H 0.1411 0.3113 0.1091 0.099 Uiso 1 1 calc R
C24 C 0.3693(3) 0.59281(18) 0.07004(8) 0.0586(5) Uani 1 1 d .
H24 H 0.4714 0.6153 0.0592 0.070 Uiso 1 1 calc R
C25 C 0.3116(3) 0.5064(2) 0.03317(8) 0.0606(5) Uani 1 1 d .
C26 C 0.1720(3) 0.5147(3) 0.00955(10) 0.0813(7) Uani 1 1 d .
H26 H 0.1102 0.5759 0.0160 0.098 Uiso 1 1 calc R
C27 C 0.1236(4) 0.4325(3) -0.02355(13) 0.1048(10) Uani 1 1 d .
H27 H 0.0288 0.4388 -0.0390 0.126 Uiso 1 1 calc R
C28 C 0.2119(4) 0.3425(3) -0.03400(12) 0.1009(10) Uani 1 1 d .
H28 H 0.1774 0.2872 -0.0561 0.121 Uiso 1 1 calc R
C29 C 0.3507(4) 0.3340(3) -0.01186(12) 0.0987(10) Uani 1 1 d .
H29 H 0.4123 0.2730 -0.0190 0.118 Uiso 1 1 calc R
C30 C 0.4010(4) 0.4158(2) 0.02131(11) 0.0841(8) Uani 1 1 d .
H30 H 0.4970 0.4095 0.0359 0.101 Uiso 1 1 calc R
C31 C 0.3143(3) 0.7758(2) 0.04036(10) 0.0716(7) Uani 1 1 d .
C32 C 0.2074(4) 0.8716(2) 0.04612(13) 0.0969(9) Uani 1 1 d .
H32A H 0.2442 0.9339 0.0266 0.145 Uiso 1 1 calc R
H32B H 0.2005 0.8920 0.0817 0.145 Uiso 1 1 calc R
H32C H 0.1087 0.8505 0.0338 0.145 Uiso 1 1 calc R
O1 O 0.3702(2) 0.67595(15) 0.19662(7) 0.0842(5) Uani 1 1 d .
O2 O 0.7306(2) 0.98012(16) 0.16919(9) 0.0987(6) Uani 1 1 d .
O3 O 0.69595(19) 0.54046(16) 0.10823(8) 0.0847(5) Uani 1 1 d .
O4 O 0.23076(16) 0.52027(12) 0.14148(6) 0.0587(4) Uani 1 1 d .
O5 O 0.27341(18) 0.69067(12) 0.07070(6) 0.0652(4) Uani 1 1 d .
O6 O 0.4224(3) 0.77335(17) 0.01249(9) 0.1038(7) Uani 1 1 d .

loop_
_atom_site_aniso_label
_atom_site_aniso_U_11
_atom_site_aniso_U_22
_atom_site_aniso_U_33
_atom_site_aniso_U_23
_atom_site_aniso_U_13
_atom_site_aniso_U_12
C1 0.0537(11) 0.0580(12) 0.0602(12) 0.0023(10) 0.0044(10) -0.0008(10)
C2 0.0564(11) 0.0635(13) 0.0617(13) -0.0047(11) 0.0063(11) -0.0006(11)
C3 0.0520(11) 0.0651(13) 0.0603(12) -0.0044(11) 0.0046(10) 0.0026(10)
C4 0.0593(13) 0.0666(14) 0.0679(13) -0.0036(11) 0.0018(11) 0.0000(11)
C5 0.0683(15) 0.0701(15) 0.0824(16) 0.0008(13) -0.0003(13) -0.0061(13)
C6 0.0650(15) 0.097(2) 0.0975(19) -0.0044(17) 0.0108(14) -0.0172(15)
C7 0.0560(14) 0.103(2) 0.0885(17) -0.0109(16) 0.0139(13) -0.0002(14)
C8 0.0561(12) 0.0738(15) 0.0700(14) -0.0096(12) 0.0006(11) 0.0058(12)
C9 0.110(2) 0.093(2) 0.130(3) 0.009(2) -0.013(2) -0.044(2)
C10 0.0741(18) 0.127(3) 0.131(3) -0.056(2) -0.0112(18) 0.0396(18)
C11 0.0583(12) 0.0565(12) 0.0572(12) 0.0048(10) 0.0031(10) 0.0002(10)
C12 0.0617(12) 0.0592(13) 0.0597(12) -0.0003(10) 0.0083(11) -0.0022(11)
C13 0.0682(14) 0.0636(14) 0.0729(15) -0.0039(12) 0.0084(12) -0.0041(12)
C14 0.0708(15) 0.0774(17) 0.0866(17) -0.0090(14) 0.0101(14) 0.0063(14)
C15 0.0718(15) 0.100(2) 0.104(2) -0.0077(18) 0.0269(15) -0.0054(17)
C16 0.090(2) 0.083(2) 0.134(3) 0.0134(19) 0.040(2) -0.0135(17)
C17 0.0835(17) 0.0625(15) 0.108(2) 0.0109(14) 0.0277(16) -0.0043(13)
C18 0.0646(13) 0.0599(12) 0.0591(12) 0.0062(10) 0.0085(11) 0.0018(11)
C19 0.0696(14) 0.0748(15) 0.0753(15) 0.0081(13) 0.0062(13) 0.0095(13)
C20 0.090(2) 0.091(2) 0.098(2) 0.0196(18) 0.0164(17) 0.0300(18)
C21 0.131(3) 0.0713(17) 0.096(2) 0.0085(17) 0.034(2) 0.030(2)
C22 0.141(3) 0.0743(18) 0.0876(18) -0.0139(15) 0.003(2) 0.011(2)
C23 0.0995(19) 0.0681(15) 0.0801(17) -0.0079(14) -0.0090(15) 0.0092(15)
C24 0.0550(12) 0.0583(12) 0.0625(13) 0.0014(11) 0.0059(10) -0.0005(10)
C25 0.0618(12) 0.0633(13) 0.0567(12) 0.0027(11) 0.0028(10) -0.0010(11)
C26 0.0706(15) 0.0893(18) 0.0838(17) -0.0124(16) -0.0081(14) 0.0070(14)
C27 0.095(2) 0.115(3) 0.105(2) -0.023(2) -0.0280(19) -0.001(2)
C28 0.120(3) 0.097(2) 0.0860(19) -0.0239(17) -0.005(2) -0.013(2)
C29 0.122(3) 0.0845(19) 0.0895(19) -0.0266(17) -0.001(2) 0.0172(19)
C30 0.0857(18) 0.0806(17) 0.0861(18) -0.0125(15) -0.0087(15) 0.0156(15)
C31 0.0769(16) 0.0605(14) 0.0773(16) 0.0088(13) -0.0009(14) -0.0134(12)
C32 0.111(2) 0.0601(15) 0.120(2) 0.0139(15) 0.004(2) 0.0027(16)
O1 0.0794(11) 0.0883(12) 0.0849(11) -0.0276(10) 0.0284(10) -0.0144(10)
O2 0.0896(13) 0.0731(11) 0.1335(17) -0.0087(11) 0.0024(12) -0.0192(11)
O3 0.0602(9) 0.0811(12) 0.1130(14) -0.0225(11) 0.0101(10) 0.0122(9)
O4 0.0528(7) 0.0604(8) 0.0630(8) 0.0095(7) 0.0057(7) -0.0016(7)
O5 0.0667(9) 0.0553(8) 0.0735(9) 0.0089(8) 0.0100(8) 0.0016(7)
O6 0.1035(15) 0.0938(13) 0.1140(16) 0.0302(12) 0.0345(13) -0.0065(12)

loop_
_atom_type_symbol
_atom_type_description
_atom_type_scat_dispersion_real
_atom_type_scat_dispersion_imag
_atom_type_scat_source
C C 0.0181 0.0091 'International Tables Vol C Tables 4.2.6.8 and 6.1.1.4'
H H 0.0000 0.0000 'International Tables Vol C Tables 4.2.6.8 and 6.1.1.4'
O O 0.0492 0.0322 'International Tables Vol C Tables 4.2.6.8 and 6.1.1.4'

loop_
_geom_angle_atom_site_label_1
_geom_angle_atom_site_label_2
_geom_angle_atom_site_label_3
_geom_angle
O4 C1 C2 111.26(18)
O4 C1 C24 108.63(17)
C2 C1 C24 109.46(18)
O1 C2 C3 119.1(2)
O1 C2 C1 119.9(2)
C3 C2 C1 120.93(19)
C4 C3 C8 118.7(2)
C4 C3 C2 115.9(2)
C8 C3 C2 125.4(2)
C5 C4 C3 121.7(2)
C6 C5 O2 125.2(2)
C6 C5 C4 118.7(2)
O2 C5 C4 116.1(2)
C5 C6 C7 121.1(3)
C6 C7 C8 120.6(3)
O3 C8 C7 123.9(2)
O3 C8 C3 116.9(2)
C7 C8 C3 119.2(2)
O4 C11 C18 110.44(17)
O4 C11 C12 106.05(17)
C18 C11 C12 114.65(18)
C17 C12 C13 118.5(2)
C17 C12 C11 122.3(2)
C13 C12 C11 119.2(2)
C12 C13 C14 120.8(2)
C15 C14 C13 119.8(3)
C16 C15 C14 120.0(3)
C15 C16 C17 120.2(3)
C12 C17 C16 120.7(3)
C19 C18 C23 118.0(2)
C19 C18 C11 120.7(2)
C23 C18 C11 121.3(2)
C18 C19 C20 121.1(3)
C21 C20 C19 119.9(3)
C20 C21 C22 120.4(3)
C21 C22 C23 119.7(3)
C18 C23 C22 120.9(3)
O5 C24 C25 111.75(18)
O5 C24 C1 106.12(17)
C25 C24 C1 113.68(18)
C26 C25 C30 117.8(2)
C26 C25 C24 122.6(2)
C30 C25 C24 119.7(2)
C27 C26 C25 120.3(3)
C28 C27 C26 121.2(3)
C29 C28 C27 119.3(3)
C28 C29 C30 120.1(3)
C25 C30 C29 121.3(3)
O6 C31 O5 123.5(3)
O6 C31 C32 125.5(2)
O5 C31 C32 111.0(2)
C5 O2 C9 117.3(2)
C8 O3 C10 118.9(2)
C1 O4 C11 113.14(16)
C31 O5 C24 117.08(18)

loop_
_geom_bond_atom_site_label_1
_geom_bond_atom_site_label_2
_geom_bond_distance
C1 O4 1.414(3)
C1 C2 1.523(3)
C1 C24 1.527(3)
C2 O1 1.217(3)
C2 C3 1.499(3)
C3 C4 1.387(3)
C3 C8 1.400(3)
C4 C5 1.380(3)
C5 C6 1.366(4)
C5 O2 1.370(3)
C6 C7 1.376(4)
C7 C8 1.382(4)
C8 O3 1.371(3)
C9 O2 1.420(4)
C10 O3 1.414(3)
C11 O4 1.444(3)
C11 C18 1.503(3)
C11 C12 1.518(3)
C12 C17 1.373(3)
C12 C13 1.383(3)
C13 C14 1.388(4)
C14 C15 1.368(4)
C15 C16 1.365(4)
C16 C17 1.388(4)
C18 C19 1.381(3)
C18 C23 1.382(4)
C19 C20 1.383(4)
C20 C21 1.361(5)
C21 C22 1.370(5)
C22 C23 1.386(4)
C24 O5 1.447(3)
C24 C25 1.502(3)
C25 C26 1.377(3)
C25 C30 1.378(4)
C26 C27 1.377(4)
C27 C28 1.359(5)
C28 C29 1.355(5)
C29 C30 1.380(4)
C31 O6 1.197(3)
C31 O5 1.342(3)
C31 C32 1.493(4)

loop_
_cod_related_entry_id
_cod_related_entry_code
_cod_related_entry_database
1 21200015 ChemSpider
